data_4124943
loop_
_publ_author_name
'Ullman, Andrew M.'
'Brodsky, Casey N.'
'Li, Nancy'
'Zheng, Shao-Liang'
'Nocera, Daniel G.'

_publ_section_title
;
 Probing Edge Site Reactivity of Oxidic Cobalt Water Oxidation Catalysts.
;
_journal_issue 12
_journal_name_full 'Journal of the American Chemical Society'
_journal_page_first 4229
_journal_paper_doi 10.1021/jacs.6b00762
_journal_volume 138
_journal_year 2016
_chemical_formula_moiety 'C16 H16 Co N3 O2, C16 H15 Co N3 O2, 2.5(F6 P), 1.88(O), H2 O, F1.38 P0.5, 1.62(F)'
_chemical_formula_sum 'C32 H33 Co2 F18 N6 O6.88 P3'
_chemical_formula_weight 1164.41
_space_group_crystal_system monoclinic
_space_group_IT_number 15
_space_group_name_Hall '-C 2yc'
_space_group_name_H-M_alt 'C 1 2/c 1'
_symmetry_space_group_name_Hall '-C 2yc'
_symmetry_space_group_name_H-M 'C 1 2/c 1'
_atom_sites_solution_hydrogens mixed
_atom_sites_solution_primary direct
_audit_creation_date 2015-04-14
_audit_creation_method
;
Olex2 1.2
(compiled 2015.01.26 svn.r3150 for OlexSys, GUI svn.r4998)
;
_cell_angle_alpha 90
_cell_angle_beta 93.495(2)
_cell_angle_gamma 90
_cell_formula_units_Z 8
_cell_length_a 16.8026(17)
_cell_length_b 26.903(3)
_cell_length_c 18.9027(19)
_cell_measurement_temperature 100(2)
_cell_volume 8528.9(15)
_computing_molecular_graphics 'Olex2 (Dolomanov et al., 2009)'
_computing_publication_material 'Olex2 (Dolomanov et al., 2009)'
_computing_structure_refinement 'ShelXL (Sheldrick, 2008)'
_computing_structure_solution 'XT (Sheldrick, 2015)'
_diffrn_ambient_temperature 100.0
_diffrn_measured_fraction_theta_full 1.000
_diffrn_measured_fraction_theta_max 1.000
_diffrn_radiation_type MoK\a
_diffrn_radiation_wavelength 0.71073
_diffrn_reflns_av_R_equivalents 0.0316
_diffrn_reflns_av_unetI/netI 0.0110
_diffrn_reflns_Laue_measured_fraction_full 1.000
_diffrn_reflns_Laue_measured_fraction_max 1.000
_diffrn_reflns_limit_h_max 20
_diffrn_reflns_limit_h_min -20
_diffrn_reflns_limit_k_max 33
_diffrn_reflns_limit_k_min -33
_diffrn_reflns_limit_l_max 23
_diffrn_reflns_limit_l_min -23
_diffrn_reflns_number 156742
_diffrn_reflns_point_group_measured_fraction_full 1.000
_diffrn_reflns_point_group_measured_fraction_max 1.000
_diffrn_reflns_theta_full 25.242
_diffrn_reflns_theta_max 26.372
_diffrn_reflns_theta_min 1.431
_exptl_absorpt_coefficient_mu 1.023
_exptl_crystal_colour 'clear reddish orange'
_exptl_crystal_colour_lustre clear
_exptl_crystal_colour_modifier reddish
_exptl_crystal_colour_primary orange
_exptl_crystal_density_diffrn 1.814
_exptl_crystal_description block
_exptl_crystal_F_000 4664
_exptl_crystal_size_max 0.2
_exptl_crystal_size_mid 0.2
_exptl_crystal_size_min 0.1
_refine_diff_density_max 1.344
_refine_diff_density_min -0.463
_refine_diff_density_rms 0.092
_refine_ls_extinction_method none
_refine_ls_goodness_of_fit_ref 1.041
_refine_ls_hydrogen_treatment mixed
_refine_ls_matrix_type full
_refine_ls_number_parameters 699
_refine_ls_number_reflns 8731
_refine_ls_number_restraints 6
_refine_ls_restrained_S_all 1.042
_refine_ls_R_factor_all 0.0417
_refine_ls_R_factor_gt 0.0393
_refine_ls_shift/su_max 0.002
_refine_ls_shift/su_mean 0.000
_refine_ls_structure_factor_coef Fsqd
_refine_ls_weighting_details 'w=1/[\s^2^(Fo^2^)+(0.0699P)^2^+29.5450P] where P=(Fo^2^+2Fc^2^)/3'
_refine_ls_weighting_scheme calc
_refine_ls_wR_factor_gt 0.1188
_refine_ls_wR_factor_ref 0.1207
_reflns_Friedel_coverage 0.000
_reflns_number_gt 8089
_reflns_number_total 8731
_reflns_threshold_expression 'I > 2\s(I)'
_cod_data_source_file ja6b00762_si_003.cif
_cod_data_source_block 12216_a
_cod_depositor_comments 'Adding full bibliography for 4124943--4124944.cif.'
_cod_original_cell_volume 8529.0(15)
_cod_database_code 4124943
_shelx_space_group_comment
;
The symmetry employed for this shelxl refinement is uniquely defined
by the following loop, which should always be used as a source of
symmetry information in preference to the above space-group names.
They are only intended as comments.
;
_shelx_estimated_absorpt_t_max 0.905
_shelx_estimated_absorpt_t_min 0.822
_olex2_refinement_description
;
1. Fixed Uiso
 At 1.2 times of:
  All C(H) groups, {H2A,H2B} of O2, All O(H) groups
 At 1.5 times of:
  All C(H,H,H) groups, {H1SA,H1SB} of O1S
2. Restrained distances
 O1-H0AA = O2-H2B = O2-H2A = O3-H1AA = O4-H3AA
 0.84 with sigma of 0.02
 P3A-F3 \\sim P3-F1C
 with sigma of 0.02
3. Uiso/Uaniso restraints and constraints
Uanis(P3) = Uanis(P3A)
Uanis(F2C) = Uanis(F2D)
Uanis(F1C) = Uanis(F3)
Uanis(F3D) = Uanis(F3C)
Uanis(F10) = Uanis(F10A)
Uanis(F13) = Uanis(F13A)
Uanis(O2S) = Uanis(O3S)
4. Others
 Sof(F2D)=Sof(F3D)=Sof(F3)=1-FVAR(1)
 Sof(P3A)=0.5*(1-FVAR(2))
 Sof(P3)=0.5*FVAR(2)
 Sof(F1C)=Sof(F2C)=Sof(F3C)=FVAR(1)
 Sof(F7B)=Sof(F9A)=Sof(F8B)=1-FVAR(2)
 Sof(F9)=Sof(F7A)=Sof(F8A)=Sof(O0AA)=FVAR(2)
 Sof(F10A)=Sof(F13A)=1-FVAR(3)
 Sof(F10)=Sof(F13)=FVAR(3)
 Sof(O3S)=1-FVAR(4)
 Sof(O2S)=FVAR(4)
 Fixed Sof: O4T(0.5) P4A(0.5)
5.a Free rotating group:
 O1S(H1SA,H1SB)
5.b Aromatic/amide H refined with riding coordinates:
 C1A(H1A), C2A(H2AA), C3A(H3A), C4A(H4A), C8A(H8A), C9A(H9A), C10A(H10A),
 C11A(H11A), C14A(H14A), C15A(H15A), C1B(H1B), C2B(H2BA), C3B(H3B), C4B(H4B),
 C8B(H8B), C9B(H9B), C10B(H10B), C11B(H11B), C14B(H14B), C15B(H15B)
5.c Idealised Me refined as rotating group:
 C12A(H12A,H12B,H12C), C12B(H12D,H12E,H12F)
;
_shelx_shelxl_version_number 2014/7
_olex2_submission_original_sample_id 'Co2 Hydrogen Bonded Dimer PF6'
_olex2_submission_special_instructions 'No special instructions were received'

loop_
_space_group_symop_operation_xyz
'x, y, z'
'-x, y, -z+1/2'
'x+1/2, y+1/2, z'
'-x+1/2, y+1/2, -z+1/2'
'-x, -y, -z'
'x, -y, z-1/2'
'-x+1/2, -y+1/2, -z'
'x+1/2, -y+1/2, z-1/2'

loop_
_atom_site_label
_atom_site_type_symbol
_atom_site_fract_x
_atom_site_fract_y
_atom_site_fract_z
_atom_site_U_iso_or_equiv
_atom_site_adp_type
_atom_site_occupancy
_atom_site_site_symmetry_order
_atom_site_calc_flag
_atom_site_refinement_flags_posn
_atom_site_refinement_flags_adp
_atom_site_refinement_flags_occupancy
_atom_site_disorder_assembly
_atom_site_disorder_group
Co1 Co 0.03139(2) 0.76073(2) 0.68363(2) 0.01409(9) Uani 1 1 d . . . . .
O1 O 0.06970(10) 0.76732(6) 0.77917(9) 0.0155(3) Uani 1 1 d D . . . .
H0AA H 0.1010(16) 0.7452(9) 0.7901(16) 0.019 Uiso 1 1 d DR . . . .
O2 O 0.03494(10) 0.83091(6) 0.67388(9) 0.0172(3) Uani 1 1 d D . . . .
H2A H -0.0068(13) 0.8448(11) 0.6806(16) 0.021 Uiso 1 1 d DR . . . .
H2B H 0.0592(17) 0.8454(11) 0.7084(13) 0.021 Uiso 1 1 d DR . . . .
N1A N -0.01427(13) 0.75664(8) 0.58906(11) 0.0190(4) Uani 1 1 d . . . . .
N2A N -0.13731(12) 0.75682(8) 0.84660(11) 0.0182(4) Uani 1 1 d . . . . .
N3A N 0.02763(12) 0.68910(8) 0.69263(10) 0.0165(4) Uani 1 1 d . . . . .
C1A C -0.07764(16) 0.78494(10) 0.56853(14) 0.0231(5) Uani 1 1 d . . . . .
H1A H -0.1004 0.8061 0.6021 0.028 Uiso 1 1 calc R . . . .
C2A C -0.11016(19) 0.78394(12) 0.49981(15) 0.0325(6) Uani 1 1 d . . . . .
H2AA H -0.1552 0.8039 0.4861 0.039 Uiso 1 1 calc R . . . .
C3A C -0.0762(2) 0.75354(12) 0.45135(15) 0.0365(7) Uani 1 1 d . . . . .
H3A H -0.0969 0.7529 0.4035 0.044 Uiso 1 1 calc R . . . .
C4A C -0.01196(19) 0.72406(11) 0.47268(14) 0.0311(6) Uani 1 1 d . . . . .
H4A H 0.0119 0.7030 0.4397 0.037 Uiso 1 1 calc R . . . .
C5A C 0.01739(16) 0.72550(10) 0.54288(13) 0.0223(5) Uani 1 1 d . . . . .
C6A C 0.08436(16) 0.69188(9) 0.57427(13) 0.0214(5) Uani 1 1 d . . . . .
C7A C 0.15457(16) 0.72350(9) 0.60350(13) 0.0210(5) Uani 1 1 d . . . . .
C8A C 0.23232(17) 0.71824(10) 0.58340(15) 0.0264(6) Uani 1 1 d . . . . .
H8A H 0.2444 0.6948 0.5480 0.032 Uiso 1 1 calc R . . . .
C9A C 0.29194(17) 0.74736(11) 0.61526(16) 0.0293(6) Uani 1 1 d . . . . .
H9A H 0.3455 0.7436 0.6026 0.035 Uiso 1 1 calc R . . . .
C10A C 0.27326(16) 0.78211(10) 0.66583(15) 0.0266(6) Uani 1 1 d . . . . .
H10A H 0.3132 0.8030 0.6876 0.032 Uiso 1 1 calc R . . . .
C11A C 0.19493(15) 0.78553(9) 0.68372(14) 0.0213(5) Uani 1 1 d . . . . .
H11A H 0.1815 0.8090 0.7186 0.026 Uiso 1 1 calc R . . . .
C12A C 0.11229(18) 0.65641(11) 0.51719(15) 0.0287(6) Uani 1 1 d . . . . .
H12A H 0.1526 0.6337 0.5384 0.043 Uiso 1 1 calc GR . . . .
H12B H 0.1354 0.6757 0.4795 0.043 Uiso 1 1 calc GR . . . .
H12C H 0.0667 0.6372 0.4972 0.043 Uiso 1 1 calc GR . . . .
C13A C 0.05103(15) 0.66308(9) 0.63701(13) 0.0193(5) Uani 1 1 d . . . . .
C14A C 0.04561(15) 0.61130(9) 0.63323(14) 0.0228(5) Uani 1 1 d . . . . .
H14A H 0.0592 0.5943 0.5916 0.027 Uiso 1 1 calc R . . . .
C15A C 0.02076(15) 0.58552(10) 0.68944(15) 0.0240(5) Uani 1 1 d . . . . .
H15A H 0.0175 0.5503 0.6878 0.029 Uiso 1 1 calc R . . . .
C16A C 0.0000 0.61128(13) 0.7500 0.0207(7) Uani 1 2 d S T P . .
C17A C 0.0000 0.66372(12) 0.7500 0.0166(6) Uani 1 2 d S T P . .
Co2 Co 0.08053(2) 0.94842(2) 0.77294(2) 0.01578(10) Uani 1 1 d . . . . .
O3 O 0.09191(10) 0.87821(6) 0.78002(9) 0.0181(3) Uani 1 1 d D . . . .
H1AA H 0.1357(12) 0.8744(12) 0.7980(15) 0.022 Uiso 1 1 d DR . . . .
O4 O -0.01880(10) 0.94097(6) 0.81283(9) 0.0172(3) Uani 1 1 d D . . . .
H3AA H -0.0291(18) 0.9639(9) 0.8407(14) 0.021 Uiso 1 1 d DR . . . .
N1B N -0.17739(12) 0.95109(8) 0.77579(12) 0.0198(4) Uani 1 1 d . . . . .
N2B N 0.13682(12) 0.95458(8) 0.86335(11) 0.0190(4) Uani 1 1 d . . . . .
N3B N 0.06998(12) 1.02046(8) 0.76780(11) 0.0182(4) Uani 1 1 d . . . . .
C1B C 0.18797(15) 0.92027(10) 0.66966(14) 0.0226(5) Uani 1 1 d . . . . .
H1B H 0.1467 0.8977 0.6551 0.027 Uiso 1 1 calc R . . . .
C2B C 0.25767(17) 0.92063(11) 0.63418(16) 0.0290(6) Uani 1 1 d . . . . .
H2BA H 0.2644 0.8985 0.5958 0.035 Uiso 1 1 calc R . . . .
C3B C 0.31715(17) 0.95359(12) 0.65550(17) 0.0335(7) Uani 1 1 d . . . . .
H3B H 0.3657 0.9542 0.6323 0.040 Uiso 1 1 calc R . . . .
C4B C 0.30562(16) 0.98578(11) 0.71094(16) 0.0297(6) Uani 1 1 d . . . . .
H4B H 0.3458 1.0090 0.7258 0.036 Uiso 1 1 calc R . . . .
C5B C 0.23456(15) 0.98371(10) 0.74469(14) 0.0225(5) Uani 1 1 d . . . . .
C6B C 0.21431(15) 1.01777(10) 0.80583(14) 0.0222(5) Uani 1 1 d . . . . .
C7B C 0.19861(15) 0.98597(9) 0.87121(14) 0.0212(5) Uani 1 1 d . . . . .
C8B C 0.24436(16) 0.98836(10) 0.93479(15) 0.0268(6) Uani 1 1 d . . . . .
H8B H 0.2881 1.0107 0.9402 0.032 Uiso 1 1 calc R . . . .
C9B C 0.22549(17) 0.95780(11) 0.99016(15) 0.0287(6) Uani 1 1 d . . . . .
H9B H 0.2572 0.9583 1.0335 0.034 Uiso 1 1 calc R . . . .
C10B C 0.16017(16) 0.92646(10) 0.98211(14) 0.0246(5) Uani 1 1 d . . . . .
H10B H 0.1457 0.9058 1.0200 0.030 Uiso 1 1 calc R . . . .
C11B C 0.11654(15) 0.92596(9) 0.91767(13) 0.0211(5) Uani 1 1 d . . . . .
H11B H 0.0712 0.9049 0.9117 0.025 Uiso 1 1 calc R . . . .
C12B C 0.28434(16) 1.05317(10) 0.82387(16) 0.0273(6) Uani 1 1 d . . . . .
H12D H 0.2708 1.0754 0.8624 0.041 Uiso 1 1 calc GR . . . .
H12E H 0.2951 1.0729 0.7820 0.041 Uiso 1 1 calc GR . . . .
H12F H 0.3319 1.0338 0.8387 0.041 Uiso 1 1 calc GR . . . .
C13B C 0.13712(15) 1.04639(9) 0.78250(13) 0.0207(5) Uani 1 1 d . . . . .
C14B C 0.14013(16) 1.09840(10) 0.77744(14) 0.0245(5) Uani 1 1 d . . . . .
H14B H 0.1896 1.1153 0.7846 0.029 Uiso 1 1 calc R . . . .
C15B C 0.07222(16) 1.12432(10) 0.76229(14) 0.0243(5) Uani 1 1 d . . . . .
H15B H 0.0733 1.1596 0.7600 0.029 Uiso 1 1 calc R . . . .
C16B C 0.0000 1.09845(14) 0.7500 0.0215(7) Uani 1 2 d S T P . .
C17B C 0.0000 1.04602(13) 0.7500 0.0195(7) Uani 1 2 d S T P . .
P1 P 0.09956(5) 1.11841(3) 0.97495(4) 0.03005(17) Uani 1 1 d . . . . .
F1A F 0.08745(13) 1.16354(8) 0.92228(12) 0.0522(5) Uani 1 1 d . . . . .
F2A F 0.18552(13) 1.10898(8) 0.94620(13) 0.0523(5) Uani 1 1 d . . . . .
F3A F 0.13907(14) 1.15383(8) 1.03466(11) 0.0483(5) Uani 1 1 d . . . . .
F4A F 0.11218(15) 1.07139(8) 1.02638(11) 0.0540(6) Uani 1 1 d . . . . .
F5A F 0.01414(14) 1.12650(10) 1.00364(14) 0.0652(7) Uani 1 1 d . . . . .
F6A F 0.06169(15) 1.08111(9) 0.91546(10) 0.0579(7) Uani 1 1 d . . . . .
P2 P -0.22109(5) 0.66656(3) 0.64745(4) 0.03285(19) Uani 1 1 d . . . . .
F3B F -0.21026(16) 0.67164(10) 0.73233(11) 0.0639(7) Uani 1 1 d . . . . .
F6B F -0.22981(11) 0.66114(8) 0.56360(10) 0.0408(4) Uani 1 1 d . . . . .
P3 P 0.5000 0.79540(9) 0.7500 0.0377(5) Uani 0.847(4) 2 d DS T P A 1
F1C F 0.5371(3) 0.83543(19) 0.8030(2) 0.0731(10) Uani 0.847(4) 1 d D . . A 1
F2C F 0.41925(17) 0.79555(15) 0.79075(15) 0.0541(8) Uani 0.847(4) 1 d . . . A 1
F3C F 0.46463(18) 0.75296(14) 0.69881(16) 0.0598(8) Uani 0.847(4) 1 d . . . A 1
O4T O -0.0050(5) 0.46887(17) 0.7700(3) 0.0523(19) Uani 0.5 1 d . . . B -1
O3S O 0.3910(3) 0.90169(18) 0.8407(3) 0.0384(8) Uani 0.452(4) 1 d . . . C 2
O1S O -0.06119(16) 1.01297(9) 0.90208(13) 0.0427(6) Uani 1 1 d . . . . .
H1SA H -0.0260 1.0352 0.9158 0.064 Uiso 1 1 d G . . . .
H1SB H -0.0729 0.9948 0.9381 0.064 Uiso 1 1 d G . . . .
O2S O 0.2427(2) 0.84498(15) 0.8357(2) 0.0384(8) Uani 0.548(4) 1 d . . . C 1
P3A P 0.5000 0.8218(5) 0.7500 0.0377(5) Uani 0.153(4) 2 d DS T P A 2
F2D F 0.4224(11) 0.8226(8) 0.7865(10) 0.0541(8) Uani 0.153(4) 1 d . . . A 2
F3D F 0.4630(11) 0.7818(8) 0.6878(10) 0.0598(8) Uani 0.153(4) 1 d . . . A 2
F3 F 0.536(2) 0.8470(14) 0.8179(16) 0.0731(10) Uani 0.153(4) 1 d D . . A 2
F9 F 0.0049(5) 0.5001(2) 0.5844(3) 0.049(2) Uani 0.380(6) 1 d . . . D -1
F7A F 0.0523(4) 0.45011(19) 0.4988(4) 0.0452(19) Uani 0.380(6) 1 d . . . D -1
F8A F 0.0794(4) 0.5328(2) 0.5014(3) 0.0381(15) Uani 0.380(6) 1 d . . . D 1
F12 F -0.31455(13) 0.66639(10) 0.65162(13) 0.0591(6) Uani 1 1 d . . . . .
F11 F -0.21665(18) 0.60909(8) 0.65669(13) 0.0668(7) Uani 1 1 d . . . . .
F10 F 0.12814(15) 0.67535(15) 0.85486(16) 0.0508(8) Uani 0.810(6) 1 d . . . E 1
F13 F 0.2304(2) 0.72774(11) 0.86015(17) 0.0559(9) Uani 0.810(6) 1 d . . . E 1
P4A P -0.002(2) 0.5047(8) 0.4951(17) 0.038(3) Uani 0.5 1 d . . . D -1
F7B F 0.0626(2) 0.4703(2) 0.4558(3) 0.072(2) Uani 0.620(6) 1 d . . . D -2
F9A F 0.0593(3) 0.50063(18) 0.5692(3) 0.0789(17) Uani 0.620(6) 1 d . . . D -2
F8B F 0.0376(3) 0.5508(2) 0.4737(4) 0.082(2) Uani 0.620(6) 1 d . . . D -1
F10A F 0.1280(7) 0.6458(7) 0.8640(7) 0.0508(8) Uani 0.190(6) 1 d . . . E 2
F13A F 0.1911(11) 0.7162(5) 0.8579(8) 0.0559(9) Uani 0.190(6) 1 d . . . E 2
O0AA O 0.0966(4) 0.3811(3) 0.5118(4) 0.049(2) Uani 0.380(6) 1 d . . . . .

loop_
_atom_site_aniso_label
_atom_site_aniso_U_11
_atom_site_aniso_U_22
_atom_site_aniso_U_33
_atom_site_aniso_U_23
_atom_site_aniso_U_13
_atom_site_aniso_U_12
Co1 0.01563(17) 0.01221(17) 0.01444(16) 0.00005(11) 0.00103(12) 0.00183(11)
O1 0.0154(8) 0.0139(8) 0.0170(8) 0.0008(6) -0.0003(6) 0.0015(6)
O2 0.0181(8) 0.0141(8) 0.0196(8) -0.0003(6) 0.0028(7) 0.0025(6)
N1A 0.0219(10) 0.0176(10) 0.0175(10) 0.0007(8) 0.0015(8) 0.0031(8)
N2A 0.0183(10) 0.0164(10) 0.0201(10) -0.0018(8) 0.0030(8) -0.0037(8)
N3A 0.0162(9) 0.0152(10) 0.0178(10) -0.0006(7) -0.0011(8) 0.0013(7)
C1A 0.0258(13) 0.0218(12) 0.0214(12) 0.0002(10) -0.0017(10) 0.0050(10)
C2A 0.0352(15) 0.0349(16) 0.0262(14) 0.0011(12) -0.0073(12) 0.0114(12)
C3A 0.0485(19) 0.0414(17) 0.0184(13) -0.0028(12) -0.0081(12) 0.0122(14)
C4A 0.0415(17) 0.0330(15) 0.0187(13) -0.0038(11) 0.0004(11) 0.0083(13)
C5A 0.0257(13) 0.0214(12) 0.0194(12) -0.0008(9) -0.0005(10) 0.0034(10)
C6A 0.0267(13) 0.0193(12) 0.0181(11) -0.0034(9) 0.0016(10) 0.0064(10)
C7A 0.0256(13) 0.0180(12) 0.0197(12) 0.0016(9) 0.0045(10) 0.0046(10)
C8A 0.0280(14) 0.0243(13) 0.0278(13) 0.0017(10) 0.0086(11) 0.0089(11)
C9A 0.0230(13) 0.0287(14) 0.0372(15) 0.0030(12) 0.0104(11) 0.0071(11)
C10A 0.0210(13) 0.0238(13) 0.0352(15) 0.0030(11) 0.0044(11) 0.0023(10)
C11A 0.0209(12) 0.0182(12) 0.0250(12) 0.0023(9) 0.0029(10) 0.0019(9)
C12A 0.0363(15) 0.0262(14) 0.0238(13) -0.0081(11) 0.0036(11) 0.0082(12)
C13A 0.0183(11) 0.0186(12) 0.0205(12) -0.0025(9) -0.0032(9) 0.0034(9)
C14A 0.0220(12) 0.0172(12) 0.0286(13) -0.0072(10) -0.0025(10) 0.0036(9)
C15A 0.0199(12) 0.0145(11) 0.0368(15) -0.0045(10) -0.0033(10) 0.0016(9)
C16A 0.0162(16) 0.0160(16) 0.0291(18) 0.000 -0.0043(13) 0.000
C17A 0.0158(15) 0.0129(15) 0.0205(16) 0.000 -0.0035(12) 0.000
Co2 0.01238(16) 0.01536(17) 0.01981(17) -0.00054(12) 0.00259(12) -0.00075(11)
O3 0.0148(8) 0.0162(8) 0.0233(9) -0.0004(6) 0.0002(7) 0.0012(6)
O4 0.0151(8) 0.0169(8) 0.0201(8) -0.0011(6) 0.0032(6) 0.0001(6)
N1B 0.0156(10) 0.0193(10) 0.0246(11) -0.0024(8) 0.0032(8) -0.0007(8)
N2B 0.0166(10) 0.0176(10) 0.0230(10) -0.0030(8) 0.0018(8) 0.0005(8)
N3B 0.0163(10) 0.0184(10) 0.0202(10) -0.0005(8) 0.0045(8) -0.0016(8)
C1B 0.0194(12) 0.0228(12) 0.0259(13) 0.0009(10) 0.0042(10) 0.0022(10)
C2B 0.0236(13) 0.0322(15) 0.0323(14) -0.0029(12) 0.0098(11) 0.0019(11)
C3B 0.0202(13) 0.0431(17) 0.0387(16) -0.0009(13) 0.0122(12) -0.0009(12)
C4B 0.0187(13) 0.0326(15) 0.0382(15) 0.0002(12) 0.0062(11) -0.0057(11)
C5B 0.0176(12) 0.0227(13) 0.0273(13) 0.0014(10) 0.0025(10) -0.0012(10)
C6B 0.0165(11) 0.0226(13) 0.0274(13) -0.0001(10) 0.0015(9) -0.0029(10)
C7B 0.0174(11) 0.0195(12) 0.0267(13) -0.0023(10) 0.0024(9) 0.0002(9)
C8B 0.0218(13) 0.0254(13) 0.0327(14) -0.0023(11) -0.0025(11) -0.0021(10)
C9B 0.0285(14) 0.0294(14) 0.0272(13) -0.0039(11) -0.0065(11) 0.0008(11)
C10B 0.0276(13) 0.0220(13) 0.0243(13) -0.0003(10) 0.0011(10) 0.0030(10)
C11B 0.0202(12) 0.0191(12) 0.0242(12) -0.0025(10) 0.0029(9) 0.0007(9)
C12B 0.0189(12) 0.0274(14) 0.0356(15) -0.0006(11) 0.0012(11) -0.0068(10)
C13B 0.0197(12) 0.0213(12) 0.0215(12) -0.0004(9) 0.0042(9) -0.0022(9)
C14B 0.0238(13) 0.0214(13) 0.0287(13) 0.0007(10) 0.0043(10) -0.0055(10)
C15B 0.0294(14) 0.0184(12) 0.0256(13) 0.0009(10) 0.0047(10) -0.0039(10)
C16B 0.0240(18) 0.0200(17) 0.0210(16) 0.000 0.0042(13) 0.000
C17B 0.0196(17) 0.0200(17) 0.0194(16) 0.000 0.0046(13) 0.000
P1 0.0325(4) 0.0317(4) 0.0266(4) -0.0002(3) 0.0067(3) -0.0105(3)
F1A 0.0521(12) 0.0492(12) 0.0549(13) 0.0208(10) -0.0004(10) -0.0126(10)
F2A 0.0431(11) 0.0430(12) 0.0729(15) -0.0146(10) 0.0210(10) -0.0085(9)
F3A 0.0654(14) 0.0398(11) 0.0395(11) -0.0116(8) 0.0030(9) -0.0145(10)
F4A 0.0790(16) 0.0382(11) 0.0433(11) 0.0095(9) -0.0085(11) -0.0184(11)
F5A 0.0437(12) 0.0770(17) 0.0782(17) 0.0037(13) 0.0309(12) -0.0099(12)
F6A 0.0767(15) 0.0676(15) 0.0295(10) -0.0036(9) 0.0048(10) -0.0473(13)
P2 0.0279(4) 0.0401(4) 0.0294(4) 0.0049(3) -0.0075(3) -0.0118(3)
F3B 0.0793(17) 0.0802(17) 0.0308(10) 0.0005(10) -0.0082(10) -0.0334(14)
F6B 0.0335(10) 0.0584(12) 0.0296(9) 0.0035(8) -0.0059(7) -0.0006(9)
P3 0.0313(6) 0.0555(14) 0.0263(6) 0.000 0.0003(5) 0.000
F1C 0.0659(17) 0.083(3) 0.071(3) -0.0466(17) 0.0038(18) -0.0021(19)
F2C 0.0383(12) 0.087(3) 0.0375(12) 0.0130(16) 0.0076(10) 0.0072(17)
F3C 0.0537(15) 0.063(2) 0.0624(17) -0.0071(16) -0.0018(13) -0.0109(16)
O4T 0.042(3) 0.034(2) 0.080(6) 0.001(2) -0.011(5) 0.004(2)
O3S 0.0266(14) 0.0387(17) 0.0469(18) -0.0219(14) -0.0218(13) 0.0180(13)
O1S 0.0528(14) 0.0320(12) 0.0460(13) -0.0142(10) 0.0256(11) -0.0126(10)
O2S 0.0266(14) 0.0387(17) 0.0469(18) -0.0219(14) -0.0218(13) 0.0180(13)
P3A 0.0313(6) 0.0555(14) 0.0263(6) 0.000 0.0003(5) 0.000
F2D 0.0383(12) 0.087(3) 0.0375(12) 0.0130(16) 0.0076(10) 0.0072(17)
F3D 0.0537(15) 0.063(2) 0.0624(17) -0.0071(16) -0.0018(13) -0.0109(16)
F3 0.0659(17) 0.083(3) 0.071(3) -0.0466(17) 0.0038(18) -0.0021(19)
F9 0.063(5) 0.047(3) 0.038(3) -0.014(2) -0.002(3) -0.009(3)
F7A 0.039(3) 0.022(3) 0.072(4) -0.013(3) -0.019(3) 0.011(2)
F8A 0.029(3) 0.033(3) 0.053(3) -0.015(2) 0.006(2) -0.009(2)
F12 0.0365(11) 0.0860(18) 0.0556(13) 0.0243(12) 0.0087(10) 0.0034(11)
F11 0.113(2) 0.0342(12) 0.0526(13) 0.0067(10) -0.0011(13) 0.0128(12)
F10 0.0267(11) 0.069(2) 0.0551(15) -0.0046(16) -0.0118(10) 0.0127(14)
F13 0.074(3) 0.0308(14) 0.0645(16) -0.0083(12) 0.0163(18) -0.0045(14)
P4A 0.030(2) 0.033(7) 0.054(7) -0.028(4) 0.016(4) -0.013(5)
F7B 0.050(2) 0.073(3) 0.099(4) -0.063(3) 0.042(3) -0.026(2)
F9A 0.052(3) 0.084(3) 0.104(4) -0.070(3) 0.026(2) -0.019(2)
F8B 0.064(3) 0.075(3) 0.112(4) -0.069(3) 0.049(3) -0.039(3)
F10A 0.0267(11) 0.069(2) 0.0551(15) -0.0046(16) -0.0118(10) 0.0127(14)
F13A 0.074(3) 0.0308(14) 0.0645(16) -0.0083(12) 0.0163(18) -0.0045(14)
O0AA 0.042(4) 0.048(4) 0.058(4) -0.007(3) 0.004(3) 0.001(3)

loop_
_atom_type_symbol
_atom_type_description
_atom_type_scat_dispersion_real
_atom_type_scat_dispersion_imag
_atom_type_scat_source
C C 0.0033 0.0016 'International Tables Vol C Tables 4.2.6.8 and 6.1.1.4'
H H 0.0000 0.0000 'International Tables Vol C Tables 4.2.6.8 and 6.1.1.4'
N N 0.0061 0.0033 'International Tables Vol C Tables 4.2.6.8 and 6.1.1.4'
O O 0.0106 0.0060 'International Tables Vol C Tables 4.2.6.8 and 6.1.1.4'
F F 0.0171 0.0103 'International Tables Vol C Tables 4.2.6.8 and 6.1.1.4'
P P 0.1023 0.0942 'International Tables Vol C Tables 4.2.6.8 and 6.1.1.4'
Co Co 0.3494 0.9721 'International Tables Vol C Tables 4.2.6.8 and 6.1.1.4'

loop_
_geom_angle_atom_site_label_1
_geom_angle_atom_site_label_2
_geom_angle_atom_site_label_3
_geom_angle
_geom_angle_site_symmetry_1
_geom_angle_site_symmetry_3
O1 Co1 Co1 42.58(5) 2_556 2_556
O1 Co1 Co1 42.52(5) . 2_556
O1 Co1 O1 84.08(8) 2_556 .
O1 Co1 O2 88.69(7) 2_556 .
O1 Co1 O2 89.35(7) . .
O1 Co1 N1A 175.72(8) . .
O1 Co1 N1A 92.00(8) 2_556 .
O1 Co1 N2A 91.26(8) . 2_556
O1 Co1 N2A 175.00(8) 2_556 2_556
O1 Co1 N3A 91.17(8) . .
O1 Co1 N3A 91.48(8) 2_556 .
O2 Co1 Co1 95.94(5) . 2_556
O2 Co1 N1A 88.83(8) . .
O2 Co1 N2A 89.46(8) . 2_556
O2 Co1 N3A 179.47(8) . .
N1A Co1 Co1 133.91(7) . 2_556
N1A Co1 N2A 92.60(9) . 2_556
N1A Co1 N3A 90.66(9) . .
N2A Co1 Co1 133.12(7) 2_556 2_556
N2A Co1 N3A 90.42(9) 2_556 .
N3A Co1 Co1 84.52(6) . 2_556
Co1 O1 Co1 94.91(7) 2_556 .
C1A N1A Co1 120.25(17) . .
C5A N1A Co1 119.54(17) . .
C5A N1A C1A 120.2(2) . .
C7A N2A Co1 119.50(18) 2_556 2_556
C11A N2A Co1 120.25(17) 2_556 2_556
C11A N2A C7A 120.2(2) 2_556 2_556
C13A N3A Co1 115.96(17) . .
C13A N3A C17A 119.0(2) . .
C17A N3A Co1 125.00(17) . .
N1A C1A C2A 121.4(2) . .
C3A C2A C1A 118.8(3) . .
C2A C3A C4A 119.7(3) . .
C3A C4A C5A 119.3(3) . .
N1A C5A C4A 120.5(2) . .
N1A C5A C6A 115.3(2) . .
C4A C5A C6A 124.2(2) . .
C5A C6A C12A 110.1(2) . .
C5A C6A C13A 107.5(2) . .
C7A C6A C5A 110.1(2) . .
C7A C6A C12A 109.7(2) . .
C7A C6A C13A 107.9(2) . .
C12A C6A C13A 111.6(2) . .
N2A C7A C6A 115.4(2) 2_556 .
N2A C7A C8A 120.4(2) 2_556 .
C8A C7A C6A 124.2(2) . .
C9A C8A C7A 119.5(3) . .
C8A C9A C10A 119.6(3) . .
C11A C10A C9A 118.2(3) . .
N2A C11A C10A 122.1(2) 2_556 .
N3A C13A C6A 118.4(2) . .
N3A C13A C14A 122.6(2) . .
C14A C13A C6A 119.0(2) . .
C15A C14A C13A 119.5(2) . .
C14A C15A C16A 119.4(2) . .
C15A C16A C15A 120.7(3) . 2_556
C15A C16A C17A 119.67(17) 2_556 .
C15A C16A C17A 119.66(17) . .
N3A C17A N3A 120.9(3) . 2_556
N3A C17A C16A 119.53(14) . .
N3A C17A C16A 119.53(14) 2_556 .
O3 Co2 Co2 96.50(5) . 2_556
O3 Co2 N1B 89.22(8) . 2_556
O3 Co2 N2B 88.91(8) . .
O3 Co2 N3B 178.73(8) . .
O4 Co2 Co2 42.19(5) 2_556 2_556
O4 Co2 Co2 42.13(5) . 2_556
O4 Co2 O3 87.36(7) . .
O4 Co2 O3 90.15(8) 2_556 .
O4 Co2 O4 83.01(8) 2_556 .
O4 Co2 N1B 91.69(8) 2_556 2_556
O4 Co2 N1B 173.67(8) . 2_556
O4 Co2 N2B 93.07(8) . .
O4 Co2 N2B 176.01(8) 2_556 .
O4 Co2 N3B 92.62(8) . .
O4 Co2 N3B 91.11(8) 2_556 .
N1B Co2 Co2 133.26(7) 2_556 2_556
N1B Co2 N3B 90.92(9) 2_556 .
N2B Co2 Co2 134.12(7) . 2_556
N2B Co2 N1B 92.18(9) . 2_556
N2B Co2 N3B 89.82(9) . .
N3B Co2 Co2 84.32(6) . 2_556
Co2 O4 Co2 95.68(8) 2_556 .
C1B N1B Co2 120.06(17) 2_556 2_556
C5B N1B Co2 119.96(18) 2_556 2_556
C5B N1B C1B 120.0(2) 2_556 2_556
C7B N2B Co2 119.48(18) . .
C7B N2B C11B 120.5(2) . .
C11B N2B Co2 119.96(17) . .
C13B N3B Co2 115.75(17) . .
C13B N3B C17B 118.9(2) . .
C17B N3B Co2 125.38(18) . .
N1B C1B C2B 121.5(3) 2_556 .
C3B C2B C1B 118.9(3) . .
C2B C3B C4B 119.5(3) . .
C3B C4B C5B 119.2(3) . .
N1B C5B C4B 121.0(2) 2_556 .
N1B C5B C6B 115.0(2) 2_556 .
C4B C5B C6B 124.1(2) . .
C5B C6B C7B 109.3(2) . .
C5B C6B C12B 109.7(2) . .
C5B C6B C13B 107.7(2) . .
C7B C6B C13B 108.9(2) . .
C12B C6B C7B 109.4(2) . .
C12B C6B C13B 111.8(2) . .
N2B C7B C6B 115.5(2) . .
N2B C7B C8B 120.6(2) . .
C8B C7B C6B 123.8(2) . .
C9B C8B C7B 119.2(3) . .
C8B C9B C10B 119.7(3) . .
C11B C10B C9B 118.5(3) . .
N2B C11B C10B 121.5(2) . .
N3B C13B C6B 118.7(2) . .
N3B C13B C14B 122.5(2) . .
C14B C13B C6B 118.8(2) . .
C15B C14B C13B 119.7(2) . .
C14B C15B C16B 119.2(3) . .
C15B C16B C15B 120.7(3) . 2_556
C15B C16B C17B 119.67(17) . .
C15B C16B C17B 119.67(17) 2_556 .
N3B C17B N3B 120.5(3) 2_556 .
N3B C17B C16B 119.75(15) . .
N3B C17B C16B 119.75(15) 2_556 .
F1A P1 F2A 89.55(13) . .
F1A P1 F3A 91.09(12) . .
F1A P1 F4A 178.18(13) . .
F1A P1 F5A 91.47(14) . .
F1A P1 F6A 90.49(13) . .
F2A P1 F4A 89.54(14) . .
F2A P1 F6A 89.45(13) . .
F3A P1 F2A 89.41(12) . .
F3A P1 F4A 90.48(12) . .
F3A P1 F6A 178.04(15) . .
F4A P1 F6A 87.92(12) . .
F5A P1 F2A 178.76(14) . .
F5A P1 F3A 91.28(14) . .
F5A P1 F4A 89.42(14) . .
F5A P1 F6A 89.83(14) . .
F3B P2 F13 90.37(16) . 2_556
F3B P2 F10A 96.1(5) . 2_556
F6B P2 F3B 178.74(14) . .
F6B P2 F13 90.13(14) . 2_556
F6B P2 F10A 82.6(5) . 2_556
F12 P2 F3B 90.17(14) . .
F12 P2 F6B 91.03(12) . .
F12 P2 F10 171.48(19) . 2_556
F12 P2 F13 85.29(17) . 2_556
F12 P2 F10A 159.9(6) . 2_556
F11 P2 F3B 88.33(14) . .
F11 P2 F6B 91.23(13) . .
F11 P2 F12 91.87(15) . .
F11 P2 F10 96.37(19) . 2_556
F11 P2 F13 176.87(18) . 2_556
F11 P2 F10A 69.3(6) . 2_556
F10 P2 F3B 87.88(15) 2_556 .
F10 P2 F6B 90.99(13) 2_556 .
F10 P2 F13 86.42(17) 2_556 2_556
F13A P2 F3B 88.4(6) 2_556 .
F13A P2 F6B 91.5(6) 2_556 .
F13A P2 F12 111.2(7) 2_556 .
F13A P2 F11 156.7(7) 2_556 .
F13A P2 F10A 88.1(8) 2_556 2_556
F1C P3 F1C 93.6(4) . 2_656
F1C P3 F2C 90.3(2) 2_656 2_656
F1C P3 F2C 89.5(2) 2_656 .
F1C P3 F2C 89.5(2) . 2_656
F1C P3 F2C 90.3(2) . .
F1C P3 F3C 177.2(3) 2_656 2_656
F1C P3 F3C 177.2(3) . .
F1C P3 F3C 89.1(3) . 2_656
F1C P3 F3C 89.1(3) 2_656 .
F2C P3 F2C 179.7(3) 2_656 .
F3C P3 F2C 89.90(17) . .
F3C P3 F2C 90.30(16) 2_656 .
F3C P3 F2C 90.30(16) . 2_656
F3C P3 F2C 89.90(17) 2_656 2_656
F3C P3 F3C 88.1(3) . 2_656
F2D P3A F2D 178.5(17) . 2_656
F2D P3A F3D 92.0(11) . .
F2D P3A F3D 88.9(10) . 2_656
F2D P3A F3D 92.0(11) 2_656 2_656
F2D P3A F3D 88.9(10) 2_656 .
F2D P3A F3 85.5(16) 2_656 2_656
F2D P3A F3 93.9(15) . 2_656
F2D P3A F3 93.9(15) 2_656 .
F2D P3A F3 85.5(16) . .
F3D P3A F3D 100.5(15) . 2_656
F3 P3A F3D 166(2) . .
F3 P3A F3D 65.8(17) . 2_656
F3 P3A F3D 65.8(17) 2_656 .
F3 P3A F3D 166(2) 2_656 2_656
F3 P3A F3 128(3) 2_656 .
P3A F3D F3 53.2(10) . 2_656
P3A F3 F3D 61.0(11) . 2_656
F8B F8A P4A 66.6(10) . .
F9 P4A F7A 84.0(11) . .
F8A P4A F9 87.5(17) . .
F8A P4A F7A 87.4(16) . .
F8B P4A F9 109(2) . .
F8B P4A F7A 119(2) . .
F8B P4A F8A 37.5(8) . .
F8A F8B P4A 75.9(14) . .

loop_
_geom_bond_atom_site_label_1
_geom_bond_atom_site_label_2
_geom_bond_distance
_geom_bond_site_symmetry_2
Co1 Co1 2.7804(6) 2_556
Co1 O1 1.8860(17) 2_556
Co1 O1 1.8882(17) .
Co1 O2 1.8982(17) .
Co1 N1A 1.905(2) .
Co1 N2A 1.905(2) 2_556
Co1 N3A 1.936(2) .
O1 Co1 1.8859(17) 2_556
N1A C1A 1.347(3) .
N1A C5A 1.343(3) .
N2A Co1 1.905(2) 2_556
N2A C7A 1.346(3) 2_556
N2A C11A 1.340(3) 2_556
N3A C13A 1.342(3) .
N3A C17A 1.385(3) .
C1A C2A 1.379(4) .
C2A C3A 1.378(4) .
C3A C4A 1.379(4) .
C4A C5A 1.388(4) .
C5A C6A 1.535(3) .
C6A C7A 1.530(4) .
C6A C12A 1.535(3) .
C6A C13A 1.550(4) .
C7A N2A 1.346(3) 2_556
C7A C8A 1.390(4) .
C8A C9A 1.381(4) .
C9A C10A 1.387(4) .
C10A C11A 1.382(4) .
C11A N2A 1.340(3) 2_556
C13A C14A 1.398(4) .
C14A C15A 1.356(4) .
C15A C16A 1.400(3) .
C16A C15A 1.400(3) 2_556
C16A C17A 1.411(5) .
C17A N3A 1.385(3) 2_556
Co2 Co2 2.7909(7) 2_556
Co2 O3 1.9025(18) .
Co2 O4 1.8814(17) 2_556
Co2 O4 1.8835(17) .
Co2 N1B 1.920(2) 2_556
Co2 N2B 1.909(2) .
Co2 N3B 1.948(2) .
O4 Co2 1.8814(17) 2_556
N1B Co2 1.920(2) 2_556
N1B C1B 1.343(3) 2_556
N1B C5B 1.341(3) 2_556
N2B C7B 1.340(3) .
N2B C11B 1.344(3) .
N3B C13B 1.341(3) .
N3B C17B 1.386(3) .
C1B N1B 1.343(3) 2_556
C1B C2B 1.385(4) .
C2B C3B 1.378(4) .
C3B C4B 1.382(4) .
C4B C5B 1.389(4) .
C5B N1B 1.341(3) 2_556
C5B C6B 1.529(4) .
C6B C7B 1.539(4) .
C6B C12B 1.536(3) .
C6B C13B 1.549(4) .
C7B C8B 1.388(4) .
C8B C9B 1.383(4) .
C9B C10B 1.385(4) .
C10B C11B 1.383(4) .
C13B C14B 1.404(4) .
C14B C15B 1.353(4) .
C15B C16B 1.406(3) .
C16B C15B 1.406(3) 2_556
C16B C17B 1.411(5) .
C17B N3B 1.386(3) 2_556
P1 F1A 1.575(2) .
P1 F2A 1.594(2) .
P1 F3A 1.591(2) .
P1 F4A 1.602(2) .
P1 F5A 1.580(2) .
P1 F6A 1.609(2) .
P2 F3B 1.609(2) .
P2 F6B 1.5896(19) .
P2 F12 1.577(2) .
P2 F11 1.557(2) .
P2 F10 1.583(3) 2_556
P2 F13 1.659(3) 2_556
P2 F10A 1.687(14) 2_556
P2 F13A 1.434(14) 2_556
P3 F1C 1.574(3) 2_656
P3 F1C 1.574(3) .
P3 F2C 1.601(3) .
P3 F2C 1.601(3) 2_656
P3 F3C 1.589(3) .
P3 F3C 1.589(3) 2_656
P3A F2D 1.512(18) .
P3A F2D 1.512(18) 2_656
P3A F3D 1.685(19) .
P3A F3D 1.685(19) 2_656
P3A F3 1.542(17) .
P3A F3 1.542(16) 2_656
F3D F3 1.76(4) 2_656
F3 F3D 1.76(4) 2_656
F9 P4A 1.69(3) .
F7A P4A 1.73(3) .
F8A P4A 1.56(3) .
F8A F8B 0.978(7) .
F10 P2 1.583(3) 2_556
F13 P2 1.659(3) 2_556
P4A F8B 1.47(2) .
F10A P2 1.687(14) 2_556
F13A P2 1.434(14) 2_556
